data_1518582
loop_
_publ_author_name
'Xu, Yan-Shuang'
'Tang, Yu'
'Feng, He-Jing'
'Liu, Ji-Tian'
'Hsung, Richard P.'

_publ_section_title
;
 A Highly Regio- and Stereoselective Synthesis of \a-Fluorinated Imides
 via Fluorination of Chiral Enamides.
;
_journal_issue 3
_journal_name_full 'Organic letters'
_journal_page_first 572
_journal_page_last 575
_journal_paper_doi 10.1021/ol503591d
_journal_volume 17
_journal_year 2015
_chemical_absolute_configuration empirical
_chemical_formula_sum 'C17 H14 F N O3'
_chemical_formula_weight 299.29
_chemical_name_systematic
; 
 ? 
;
_space_group_IT_number 4
_symmetry_cell_setting monoclinic
_symmetry_space_group_name_Hall 'P 2yb'
_symmetry_space_group_name_H-M 'P 1 21 1'
_atom_sites_solution_hydrogens geom
_atom_sites_solution_primary direct
_atom_sites_solution_secondary difmap
_audit_creation_method SHELXL-97
_cell_angle_alpha 90.00
_cell_angle_beta 95.19(3)
_cell_angle_gamma 90.00
_cell_formula_units_Z 2
_cell_length_a 6.5754(13)
_cell_length_b 10.311(2)
_cell_length_c 11.071(2)
_cell_measurement_temperature 293(2)
_cell_volume 747.5(2)
_computing_structure_refinement 'SHELXL-97 (Sheldrick, 1997)'
_computing_structure_solution 'SHELXS-97 (Sheldrick, 1990)'
_diffrn_ambient_temperature 293(2)
_diffrn_measured_fraction_theta_full 0.996
_diffrn_measured_fraction_theta_max 0.996
_diffrn_radiation_monochromator graphite
_diffrn_radiation_source 'fine-focus sealed tube'
_diffrn_radiation_type MoK\a
_diffrn_radiation_wavelength 0.71073
_diffrn_reflns_av_R_equivalents 0.0375
_diffrn_reflns_av_sigmaI/netI 0.0585
_diffrn_reflns_limit_h_max 7
_diffrn_reflns_limit_h_min -8
_diffrn_reflns_limit_k_max 13
_diffrn_reflns_limit_k_min -13
_diffrn_reflns_limit_l_max 14
_diffrn_reflns_limit_l_min -14
_diffrn_reflns_number 7354
_diffrn_reflns_theta_full 27.48
_diffrn_reflns_theta_max 27.48
_diffrn_reflns_theta_min 3.11
_exptl_absorpt_coefficient_mu 0.100
_exptl_absorpt_correction_T_max 0.9852
_exptl_absorpt_correction_T_min 0.9755
_exptl_crystal_density_diffrn 1.330
_exptl_crystal_density_method 'not measured'
_exptl_crystal_description needle
_exptl_crystal_F_000 312
_exptl_crystal_size_max 0.25
_exptl_crystal_size_mid 0.20
_exptl_crystal_size_min 0.15
_refine_diff_density_max 0.145
_refine_diff_density_min -0.109
_refine_diff_density_rms 0.033
_refine_ls_abs_structure_details 'Flack H D (1983), Acta Cryst. A39, 876-881'
_refine_ls_abs_structure_Flack -0.7(12)
_refine_ls_extinction_coef 0.040(8)
_refine_ls_extinction_expression Fc^*^=kFc[1+0.001xFc^2^\l^3^/sin(2\q)]^-1/4^
_refine_ls_extinction_method SHELXL
_refine_ls_goodness_of_fit_ref 1.017
_refine_ls_hydrogen_treatment mixed
_refine_ls_matrix_type full
_refine_ls_number_parameters 200
_refine_ls_number_reflns 3321
_refine_ls_number_restraints 1
_refine_ls_restrained_S_all 1.017
_refine_ls_R_factor_all 0.0874
_refine_ls_R_factor_gt 0.0513
_refine_ls_shift/su_max 0.021
_refine_ls_shift/su_mean 0.003
_refine_ls_structure_factor_coef Fsqd
_refine_ls_weighting_details 'calc w=1/[\s^2^(Fo^2^)+(0.0700P)^2^+0.0000P] where P=(Fo^2^+2Fc^2^)/3'
_refine_ls_weighting_scheme calc
_refine_ls_wR_factor_gt 0.1237
_refine_ls_wR_factor_ref 0.1395
_reflns_number_gt 2059
_reflns_number_total 3321
_reflns_threshold_expression >2sigma(I)
_cod_data_source_file ol503591d_si_004.cif
_cod_data_source_block b
_cod_depositor_comments 'Adding full bibliography for 1518581--1518582.cif.'
_cod_original_cell_volume 747.5(3)
_cod_original_sg_symbol_H-M P2(1)
_cod_database_code 1518582

loop_
_symmetry_equiv_pos_as_xyz
'x, y, z'
'-x, y+1/2, -z'

loop_
_atom_site_label
_atom_site_type_symbol
_atom_site_fract_x
_atom_site_fract_y
_atom_site_fract_z
_atom_site_U_iso_or_equiv
_atom_site_adp_type
_atom_site_occupancy
_atom_site_symmetry_multiplicity
_atom_site_calc_flag
_atom_site_refinement_flags
N1 N 0.7488(3) 0.35916(19) 0.91862(17) 0.0604(5) Uani 1 1 d .
O1 O 0.9353(3) 0.2093(2) 1.01969(19) 0.0876(6) Uani 1 1 d .
O2 O 1.0857(3) 0.3254(3) 0.88446(19) 0.1141(9) Uani 1 1 d .
O3 O 0.5084(4) 0.4874(3) 0.82542(19) 0.1033(8) Uani 1 1 d .
F1 F 0.7630(4) 0.61851(17) 0.70514(18) 0.1279(9) Uani 1 1 d .
C1 C 0.6767(5) 0.5056(3) 1.1379(2) 0.0844(9) Uani 1 1 d .
H1A H 0.8014 0.5191 1.1064 0.101 Uiso 1 1 calc R
C2 C 0.6130(8) 0.5879(3) 1.2271(3) 0.1146(14) Uani 1 1 d .
H2A H 0.6956 0.6568 1.2549 0.138 Uiso 1 1 calc R
C3 C 0.4326(10) 0.5684(4) 1.2733(3) 0.1239(16) Uani 1 1 d .
H3A H 0.3919 0.6240 1.3326 0.149 Uiso 1 1 calc R
C4 C 0.3109(7) 0.4692(5) 1.2342(3) 0.1054(12) Uani 1 1 d .
H4A H 0.1867 0.4568 1.2665 0.126 Uiso 1 1 calc R
C5 C 0.3703(4) 0.3857(3) 1.1462(2) 0.0752(8) Uani 1 1 d .
H5A H 0.2862 0.3168 1.1201 0.090 Uiso 1 1 calc R
C6 C 0.5531(4) 0.4039(2) 1.09674(19) 0.0591(6) Uani 1 1 d .
C7 C 0.6094(4) 0.3086(2) 1.0033(2) 0.0603(6) Uani 1 1 d .
H7A H 0.4851 0.2760 0.9578 0.072 Uiso 1 1 calc R
C8 C 0.7359(5) 0.1949(3) 1.0558(3) 0.0850(8) Uani 1 1 d .
H8A H 0.7393 0.1949 1.1436 0.102 Uiso 1 1 calc R
H8B H 0.6768 0.1137 1.0256 0.102 Uiso 1 1 calc R
C9 C 0.9385(4) 0.3001(3) 0.9354(2) 0.0721(7) Uani 1 1 d .
C11 C 0.6815(5) 0.4496(3) 0.8319(2) 0.0706(7) Uani 1 1 d .
C12 C 0.8320(5) 0.4964(3) 0.7425(2) 0.0800(8) Uani 1 1 d .
H12A H 0.9704 0.5020 0.7832 0.096 Uiso 1 1 calc R
C13 C 0.8286(5) 0.4079(3) 0.6353(2) 0.0704(7) Uani 1 1 d .
C14 C 0.6534(6) 0.3864(3) 0.5630(3) 0.0936(10) Uani 1 1 d .
H14A H 0.5327 0.4268 0.5797 0.112 Uiso 1 1 calc R
C15 C 0.6555(8) 0.3020(4) 0.4619(3) 0.1204(14) Uani 1 1 d .
H15A H 0.5372 0.2862 0.4115 0.145 Uiso 1 1 calc R
C16 C 0.8329(12) 0.2456(5) 0.4410(4) 0.151(2) Uani 1 1 d .
H16A H 0.8357 0.1888 0.3760 0.181 Uiso 1 1 calc R
C17 C 1.0056(12) 0.2688(7) 0.5109(5) 0.168(2) Uani 1 1 d .
H17A H 1.1267 0.2292 0.4936 0.201 Uiso 1 1 calc R
C18 C 1.0039(6) 0.3503(5) 0.6072(3) 0.1124(13) Uani 1 1 d .
H18A H 1.1250 0.3670 0.6548 0.135 Uiso 1 1 calc R

loop_
_atom_site_aniso_label
_atom_site_aniso_U_11
_atom_site_aniso_U_22
_atom_site_aniso_U_33
_atom_site_aniso_U_23
_atom_site_aniso_U_13
_atom_site_aniso_U_12
N1 0.0645(12) 0.0631(12) 0.0562(11) 0.0027(9) 0.0196(9) 0.0018(10)
O1 0.0819(14) 0.0989(15) 0.0816(13) 0.0165(12) 0.0051(11) 0.0110(11)
O2 0.0634(11) 0.191(3) 0.0894(15) 0.0260(17) 0.0170(10) 0.0131(15)
O3 0.1056(16) 0.1241(17) 0.0859(14) 0.0274(13) 0.0398(12) 0.0502(15)
F1 0.224(2) 0.0580(10) 0.1131(15) 0.0168(10) 0.0766(16) 0.0160(12)
C1 0.120(2) 0.0682(17) 0.0667(16) -0.0038(14) 0.0149(16) -0.0258(17)
C2 0.200(4) 0.073(2) 0.071(2) -0.0079(17) 0.013(2) -0.028(2)
C3 0.227(5) 0.080(2) 0.071(2) 0.0058(19) 0.048(3) 0.033(3)
C4 0.122(3) 0.120(3) 0.080(2) 0.013(2) 0.041(2) 0.039(3)
C5 0.0794(18) 0.090(2) 0.0584(14) 0.0101(13) 0.0175(12) 0.0045(15)
C6 0.0742(15) 0.0569(13) 0.0469(12) 0.0064(10) 0.0099(11) -0.0031(12)
C7 0.0647(13) 0.0580(14) 0.0598(13) 0.0005(11) 0.0137(11) -0.0102(12)
C8 0.103(2) 0.0622(16) 0.093(2) 0.0089(15) 0.0302(17) 0.0022(16)
C9 0.0660(16) 0.095(2) 0.0552(13) -0.0017(14) 0.0043(12) -0.0056(15)
C11 0.091(2) 0.0671(17) 0.0579(14) 0.0007(12) 0.0280(13) 0.0071(14)
C12 0.111(2) 0.0621(16) 0.0732(16) 0.0047(13) 0.0407(15) -0.0022(16)
C13 0.0907(19) 0.0719(16) 0.0513(13) 0.0110(12) 0.0211(14) 0.0078(15)
C14 0.118(3) 0.091(2) 0.0732(18) 0.0112(17) 0.0156(19) 0.019(2)
C15 0.167(4) 0.121(3) 0.068(2) 0.019(2) -0.021(2) 0.003(3)
C16 0.238(6) 0.149(4) 0.066(2) -0.012(2) 0.016(3) 0.086(4)
C17 0.195(5) 0.232(6) 0.077(2) -0.032(3) 0.013(3) 0.109(4)
C18 0.127(3) 0.150(3) 0.0644(17) -0.004(2) 0.0331(17) 0.046(3)

loop_
_atom_type_symbol
_atom_type_description
_atom_type_scat_dispersion_real
_atom_type_scat_dispersion_imag
_atom_type_scat_source
C C 0.0033 0.0016 'International Tables Vol C Tables 4.2.6.8 and 6.1.1.4'
H H 0.0000 0.0000 'International Tables Vol C Tables 4.2.6.8 and 6.1.1.4'
N N 0.0061 0.0033 'International Tables Vol C Tables 4.2.6.8 and 6.1.1.4'
O O 0.0106 0.0060 'International Tables Vol C Tables 4.2.6.8 and 6.1.1.4'
F F 0.0171 0.0103 'International Tables Vol C Tables 4.2.6.8 and 6.1.1.4'

loop_
_geom_angle_atom_site_label_1
_geom_angle_atom_site_label_2
_geom_angle_atom_site_label_3
_geom_angle
C11 N1 C9 128.2(2)
C11 N1 C7 120.3(2)
C9 N1 C7 111.4(2)
C9 O1 C8 110.3(2)
C6 C1 C2 119.4(3)
C3 C2 C1 120.5(3)
C4 C3 C2 120.6(3)
C3 C4 C5 120.1(4)
C4 C5 C6 120.5(3)
C1 C6 C5 118.8(2)
C1 C6 C7 123.5(2)
C5 C6 C7 117.7(2)
N1 C7 C6 114.61(19)
N1 C7 C8 99.58(18)
C6 C7 C8 113.7(2)
O1 C8 C7 107.5(2)
O2 C9 O1 123.6(3)
O2 C9 N1 126.9(3)
O1 C9 N1 109.5(2)
O3 C11 N1 120.2(2)
O3 C11 C12 121.5(3)
N1 C11 C12 118.3(3)
F1 C12 C13 109.6(2)
F1 C12 C11 105.3(2)
C13 C12 C11 110.8(2)
C14 C13 C18 119.0(3)
C14 C13 C12 121.2(3)
C18 C13 C12 119.8(3)
C13 C14 C15 119.8(3)
C16 C15 C14 118.2(4)
C17 C16 C15 121.9(4)
C16 C17 C18 119.9(5)
C17 C18 C13 121.2(4)

loop_
_geom_bond_atom_site_label_1
_geom_bond_atom_site_label_2
_geom_bond_distance
N1 C11 1.383(3)
N1 C9 1.385(3)
N1 C7 1.465(3)
O1 C9 1.323(3)
O1 C8 1.413(4)
O2 C9 1.193(3)
O3 C11 1.199(3)
F1 C12 1.389(4)
C1 C6 1.378(4)
C1 C2 1.395(5)
C2 C3 1.348(6)
C3 C4 1.345(6)
C4 C5 1.383(5)
C5 C6 1.377(3)
C6 C7 1.497(3)
C7 C8 1.521(4)
C11 C12 1.539(4)
C12 C13 1.495(4)
C13 C14 1.360(4)
C13 C18 1.358(4)
C14 C15 1.418(5)
C15 C16 1.342(6)
C16 C17 1.337(9)
C17 C18 1.359(6)

loop_
_geom_torsion_atom_site_label_1
_geom_torsion_atom_site_label_2
_geom_torsion_atom_site_label_3
_geom_torsion_atom_site_label_4
_geom_torsion
C6 C1 C2 C3 0.2(5)
C1 C2 C3 C4 0.0(6)
C2 C3 C4 C5 0.2(6)
C3 C4 C5 C6 -0.6(5)
C2 C1 C6 C5 -0.7(4)
C2 C1 C6 C7 -178.7(3)
C4 C5 C6 C1 0.9(4)
C4 C5 C6 C7 179.0(3)
C11 N1 C7 C6 -70.9(3)
C9 N1 C7 C6 112.2(2)
C11 N1 C7 C8 167.4(2)
C9 N1 C7 C8 -9.6(3)
C1 C6 C7 N1 -27.3(4)
C5 C6 C7 N1 154.7(2)
C1 C6 C7 C8 86.4(3)
C5 C6 C7 C8 -91.6(3)
C9 O1 C8 C7 -11.7(3)
N1 C7 C8 O1 12.3(3)
C6 C7 C8 O1 -110.1(3)
C8 O1 C9 O2 -175.2(3)
C8 O1 C9 N1 5.4(3)
C11 N1 C9 O2 7.4(4)
C7 N1 C9 O2 -176.0(3)
C11 N1 C9 O1 -173.3(2)
C7 N1 C9 O1 3.3(3)
C9 N1 C11 O3 176.4(3)
C7 N1 C11 O3 0.1(4)
C9 N1 C11 C12 -1.7(4)
C7 N1 C11 C12 -178.1(2)
O3 C11 C12 F1 27.0(4)
N1 C11 C12 F1 -154.9(2)
O3 C11 C12 C13 -91.4(3)
N1 C11 C12 C13 86.7(3)
F1 C12 C13 C14 -57.1(4)
C11 C12 C13 C14 58.7(4)
F1 C12 C13 C18 121.1(3)
C11 C12 C13 C18 -123.1(3)
C18 C13 C14 C15 1.7(5)
C12 C13 C14 C15 179.9(3)
C13 C14 C15 C16 0.0(5)
C14 C15 C16 C17 -1.3(8)
C15 C16 C17 C18 0.8(9)
C16 C17 C18 C13 0.9(9)
C14 C13 C18 C17 -2.1(6)
C12 C13 C18 C17 179.6(4)
